data_7221120
loop_
_publ_author_name
'Yong, Guo-Ping'
'Shen, Chen'
'Feng, Ya'
'Zhang, Xue-Rui'
'Zhao, Yu-Mei'

_publ_section_title
;
 Positional isomerism in triarylmethyl carbocation radical salts:
 positional isomeric effects, crystal structures and properties
;
_journal_issue 33
_journal_name_full CrystEngComm
_journal_page_first 6338
_journal_paper_doi 10.1039/C5CE00172B
_journal_volume 17
_journal_year 2015
_chemical_formula_sum 'C20 H17 Cl2 N5 O11'
_chemical_formula_weight 574.29
_space_group_crystal_system triclinic
_space_group_IT_number 2
_space_group_name_Hall '-P 1'
_space_group_name_H-M_alt 'P -1'
_symmetry_space_group_name_Hall '-P 1'
_symmetry_space_group_name_H-M 'P -1'
_atom_sites_solution_hydrogens mixed
_atom_sites_solution_primary direct
_atom_sites_solution_secondary difmap
_audit_creation_method SHELXL-2014/7
_audit_update_record
;
2015-05-30 deposited with the CCDC.
2015-07-07 downloaded from the CCDC.
;
_cell_angle_alpha 89.871(4)
_cell_angle_beta 80.340(4)
_cell_angle_gamma 74.104(4)
_cell_formula_units_Z 2
_cell_length_a 9.7180(5)
_cell_length_b 10.2978(5)
_cell_length_c 12.2586(5)
_cell_measurement_temperature 293(2)
_cell_volume 1161.89(10)
_computing_cell_refinement 'CrysAlisPro (Agilent Technologies)'
_computing_data_collection 'CrysAlisPro (Agilent Technologies)'
_computing_data_reduction 'CrysAlisPro (Agilent Technologies)'
_computing_molecular_graphics 'Ortep-3 (L. J. Farrugia, 2001)'
_computing_publication_material SHELXL-2014
_computing_structure_refinement 'SHELXL-2014/7 (Sheldrick, 2014)'
_computing_structure_solution 'SHELXL-2014/7 (Sheldrick, 2014)'
_diffrn_ambient_temperature 293(2)
_diffrn_measured_fraction_theta_full 0.995
_diffrn_measured_fraction_theta_max 0.866
_diffrn_measurement_device_type 'Gemini S Ultra, Agilent Technologies'
_diffrn_measurement_method '\w scans'
_diffrn_radiation_type MoK\a
_diffrn_radiation_wavelength 0.71073
_diffrn_reflns_av_R_equivalents 0.0236
_diffrn_reflns_av_unetI/netI 0.0232
_diffrn_reflns_laue_measured_fraction_full 0.995
_diffrn_reflns_laue_measured_fraction_max 0.866
_diffrn_reflns_limit_h_max 12
_diffrn_reflns_limit_h_min -12
_diffrn_reflns_limit_k_max 13
_diffrn_reflns_limit_k_min -13
_diffrn_reflns_limit_l_max 16
_diffrn_reflns_limit_l_min -15
_diffrn_reflns_number 18302
_diffrn_reflns_point_group_measured_fraction_full 0.995
_diffrn_reflns_point_group_measured_fraction_max 0.866
_diffrn_reflns_theta_full 25.242
_diffrn_reflns_theta_max 29.078
_diffrn_reflns_theta_min 3.230
_diffrn_source 'fine-focus sealed tube'
_exptl_absorpt_coefficient_mu 0.353
_exptl_absorpt_correction_T_max 0.916
_exptl_absorpt_correction_T_min 0.877
_exptl_absorpt_correction_type multi-scan
_exptl_absorpt_process_details
; 
CrysAlisPro, Agilent Technologies,
Version 1.171.36.21 (release 14-08-2012 CrysAlis171 .NET)
(compiled Sep 14 2012,17:21:16)
Empirical absorption correction using spherical harmonics,
 implemented in SCALE3 ABSPACK scaling algorithm.
;
_exptl_crystal_colour green
_exptl_crystal_density_diffrn 1.641
_exptl_crystal_density_method 'not measured'
_exptl_crystal_description block
_exptl_crystal_F_000 588
_exptl_crystal_size_max 0.390
_exptl_crystal_size_mid 0.310
_exptl_crystal_size_min 0.250
_refine_diff_density_max 1.376
_refine_diff_density_min -0.835
_refine_diff_density_rms 0.104
_refine_ls_extinction_method none
_refine_ls_goodness_of_fit_ref 1.047
_refine_ls_hydrogen_treatment constr
_refine_ls_matrix_type full
_refine_ls_number_parameters 346
_refine_ls_number_reflns 5381
_refine_ls_number_restraints 25
_refine_ls_restrained_S_all 1.134
_refine_ls_R_factor_all 0.1103
_refine_ls_R_factor_gt 0.0973
_refine_ls_shift/su_max 0.000
_refine_ls_shift/su_mean 0.000
_refine_ls_structure_factor_coef Fsqd
_refine_ls_weighting_details 'w=1/[\s^2^(Fo^2^)+(0.0487P)^2^+4.8780P] where P=(Fo^2^+2Fc^2^)/3'
_refine_ls_weighting_scheme calc
_refine_ls_wR_factor_gt 0.2217
_refine_ls_wR_factor_ref 0.2281
_reflns_Friedel_coverage 0.000
_reflns_number_gt 4320
_reflns_number_total 5381
_reflns_threshold_expression 'I > 2\s(I)'
_cod_data_source_file c5ce00172b2.cif
_cod_data_source_block 3
_cod_depositor_comments 'Adding full bibliography for 7221120--7221122.cif.'
_cod_database_code 7221120
_shelx_shelxl_version_number 2014/7
_shelx_space_group_comment
;
The symmetry employed for this shelxl refinement is uniquely defined
by the following loop, which should always be used as a source of
symmetry information in preference to the above space-group names.
They are only intended as comments.
;
_shelx_estimated_absorpt_t_min 0.875
_shelx_estimated_absorpt_t_max 0.917

loop_
_space_group_symop_operation_xyz
'x, y, z'
'-x, -y, -z'

loop_
_atom_site_label
_atom_site_type_symbol
_atom_site_fract_x
_atom_site_fract_y
_atom_site_fract_z
_atom_site_U_iso_or_equiv
_atom_site_adp_type
_atom_site_occupancy
_atom_site_site_symmetry_order
_atom_site_calc_flag
_atom_site_refinement_flags_posn
_atom_site_refinement_flags_adp
C1 C 0.9057(4) 0.7694(4) 0.5344(3) 0.0396(9) Uani 1 1 d . .
H1 H 0.9455 0.8360 0.5554 0.048 Uiso 1 1 calc R U
C2 C 0.9687(5) 0.6902(5) 0.4407(4) 0.0476(11) Uani 1 1 d . .
H2 H 1.0525 0.7019 0.3976 0.057 Uiso 1 1 calc R U
C3 C 0.9069(6) 0.5908(5) 0.4091(4) 0.0517(12) Uani 1 1 d . .
H3 H 0.9520 0.5353 0.3462 0.062 Uiso 1 1 calc R U
C4 C 0.7816(5) 0.5744(4) 0.4693(4) 0.0476(11) Uani 1 1 d . .
H4 H 0.7395 0.5100 0.4474 0.057 Uiso 1 1 calc R U
C5 C 0.7189(4) 0.6570(4) 0.5645(3) 0.0373(9) Uani 1 1 d . .
C6 C 0.5733(4) 0.7681(4) 0.7178(3) 0.0345(8) Uani 1 1 d . .
C7 C 0.6957(4) 0.8212(4) 0.6943(3) 0.0323(8) Uani 1 1 d . .
C8 C 0.7403(4) 0.9024(4) 0.7674(3) 0.0308(8) Uani 1 1 d . .
C9 C 0.6462(4) 1.0057(4) 0.8354(3) 0.0328(8) Uani 1 1 d . .
C10 C 0.4329(4) 1.0794(4) 0.7352(4) 0.0395(9) Uani 1 1 d . .
H10 H 0.4753 1.0191 0.6747 0.047 Uiso 1 1 calc R U
C11 C 0.2987(5) 1.1681(5) 0.7386(5) 0.0521(12) Uani 1 1 d . .
H11 H 0.2496 1.1686 0.6796 0.062 Uiso 1 1 calc R U
C12 C 0.2349(5) 1.2572(5) 0.8292(5) 0.0611(14) Uani 1 1 d . .
H12 H 0.1421 1.3147 0.8314 0.073 Uiso 1 1 calc R U
C13 C 0.3071(6) 1.2616(5) 0.9156(5) 0.0584(13) Uani 1 1 d . .
H13 H 0.2657 1.3225 0.9758 0.070 Uiso 1 1 calc R U
C14 C 0.4442(5) 1.1719(4) 0.9098(4) 0.0403(9) Uani 1 1 d . .
C15 C 0.6676(5) 1.0573(4) 0.9422(3) 0.0393(9) Uani 1 1 d . .
C16 C 0.8959(4) 0.8644(4) 0.7821(3) 0.0323(8) Uani 1 1 d . .
C17 C 0.9708(5) 0.9601(5) 0.7812(4) 0.0459(10) Uani 1 1 d . .
H17 H 0.9266 1.0501 0.7697 0.055 Uiso 1 1 calc R U
C18 C 1.1136(5) 0.9195(6) 0.7977(4) 0.0571(13) Uani 1 1 d . .
H18 H 1.1657 0.9829 0.7980 0.069 Uiso 1 1 calc R U
C19 C 1.1067(5) 0.6974(6) 0.8151(4) 0.0551(12) Uani 1 1 d . .
H19 H 1.1543 0.6086 0.8274 0.066 Uiso 1 1 calc R U
C20 C 0.9658(4) 0.7306(4) 0.7993(4) 0.0410(9) Uani 1 1 d . .
H20 H 0.9169 0.6645 0.8000 0.049 Uiso 1 1 calc R U
Cl1 Cl 0.7704(2) 0.41117(16) 0.88056(15) 0.0770(5) Uani 1 1 d . .
Cl2 Cl 0.70049(14) 1.16332(13) 0.50981(10) 0.0535(3) Uani 1 1 d . .
N1 N 0.7829(3) 0.7500(3) 0.5977(3) 0.0331(7) Uani 1 1 d . .
N2 N 0.5948(4) 0.6679(3) 0.6375(3) 0.0398(8) Uani 1 1 d . .
H2A H 0.5370 0.6186 0.6341 0.048 Uiso 1 1 calc DR U
N3 N 0.5034(3) 1.0812(3) 0.8220(3) 0.0334(7) Uani 1 1 d . .
N4 N 0.5396(4) 1.1551(4) 0.9805(3) 0.0478(9) Uani 1 1 d . .
H4A H 0.5224 1.2003 1.0425 0.057 Uiso 1 1 calc R U
N5 N 1.1757(4) 0.7927(5) 0.8130(4) 0.0584(11) Uani 1 1 d . .
H5 H 1.2649 0.7699 0.8220 0.070 Uiso 1 1 calc R U
O1 O 0.4678(3) 0.7980(3) 0.7955(3) 0.0417(7) Uani 1 1 d . .
O2 O 0.7675(4) 1.0200(4) 0.9918(3) 0.0542(9) Uani 1 1 d . .
O3 O 0.8897(11) 0.4387(12) 0.9193(10) 0.213(4) Uani 1 1 d . U
O4 O 0.7109(10) 0.3920(8) 0.9933(6) 0.160(3) Uani 1 1 d . U
O5 O 0.7970(16) 0.3025(9) 0.8238(9) 0.237(4) Uani 1 1 d . U
O6 O 0.7115(13) 0.5291(9) 0.8467(9) 0.211(4) Uani 1 1 d . U
O7 O 0.5841(11) 1.2460(11) 0.5803(9) 0.224(5) Uani 1 1 d . .
O8 O 0.7447(8) 1.2537(6) 0.4373(4) 0.117(2) Uani 1 1 d . .
O9 O 0.6447(8) 1.0715(6) 0.4640(5) 0.135(3) Uani 1 1 d . .
O10 O 0.7896(10) 1.1115(7) 0.5820(7) 0.172(4) Uani 1 1 d . .
O11 O 0.4465(5) 0.4754(5) 0.7140(6) 0.1081(19) Uani 1 1 d G .
H11A H 0.5052 0.4695 0.7592 0.162 Uiso 1 1 d G U
H11B H 0.4913 0.4314 0.6539 0.162 Uiso 1 1 d DG U

loop_
_atom_site_aniso_label
_atom_site_aniso_U_11
_atom_site_aniso_U_22
_atom_site_aniso_U_33
_atom_site_aniso_U_23
_atom_site_aniso_U_13
_atom_site_aniso_U_12
C1 0.035(2) 0.044(2) 0.041(2) 0.0019(17) -0.0105(17) -0.0091(17)
C2 0.041(2) 0.054(3) 0.041(2) 0.003(2) -0.0079(18) 0.000(2)
C3 0.057(3) 0.047(2) 0.042(2) -0.0079(19) -0.015(2) 0.006(2)
C4 0.053(3) 0.039(2) 0.051(3) -0.0072(19) -0.023(2) -0.0038(19)
C5 0.038(2) 0.0338(19) 0.043(2) 0.0004(16) -0.0194(17) -0.0074(16)
C6 0.0288(18) 0.0365(19) 0.043(2) 0.0020(16) -0.0149(16) -0.0118(15)
C7 0.0259(17) 0.0338(18) 0.039(2) -0.0023(15) -0.0095(15) -0.0086(14)
C8 0.0255(17) 0.0337(18) 0.0376(19) 0.0034(15) -0.0097(14) -0.0132(15)
C9 0.0302(18) 0.0341(19) 0.038(2) 0.0008(15) -0.0095(15) -0.0128(15)
C10 0.036(2) 0.038(2) 0.047(2) 0.0079(17) -0.0113(17) -0.0109(17)
C11 0.041(2) 0.046(2) 0.071(3) 0.016(2) -0.021(2) -0.008(2)
C12 0.039(2) 0.043(3) 0.094(4) 0.013(3) -0.010(3) -0.001(2)
C13 0.052(3) 0.036(2) 0.076(4) -0.007(2) 0.011(3) -0.007(2)
C14 0.041(2) 0.0328(19) 0.048(2) -0.0005(17) -0.0005(18) -0.0153(17)
C15 0.043(2) 0.043(2) 0.039(2) -0.0017(17) -0.0079(17) -0.0219(18)
C16 0.0266(17) 0.042(2) 0.0330(19) -0.0002(15) -0.0073(14) -0.0157(16)
C17 0.040(2) 0.050(2) 0.057(3) 0.006(2) -0.015(2) -0.024(2)
C18 0.042(3) 0.083(4) 0.064(3) 0.007(3) -0.019(2) -0.041(3)
C19 0.041(2) 0.062(3) 0.062(3) 0.003(2) -0.024(2) -0.004(2)
C20 0.034(2) 0.044(2) 0.048(2) 0.0035(18) -0.0138(17) -0.0139(18)
Cl1 0.0893(12) 0.0563(8) 0.0840(11) 0.0071(7) -0.0141(9) -0.0188(8)
Cl2 0.0572(7) 0.0644(7) 0.0480(6) 0.0101(5) -0.0125(5) -0.0302(6)
N1 0.0296(16) 0.0333(16) 0.0376(17) -0.0005(13) -0.0112(13) -0.0073(13)
N2 0.0363(18) 0.0400(18) 0.050(2) -0.0032(15) -0.0161(15) -0.0170(15)
N3 0.0300(16) 0.0302(15) 0.0412(18) 0.0023(13) -0.0061(13) -0.0104(13)
N4 0.054(2) 0.047(2) 0.044(2) -0.0131(16) 0.0009(17) -0.0213(18)
N5 0.0292(19) 0.092(3) 0.060(3) 0.002(2) -0.0211(17) -0.019(2)
O1 0.0278(14) 0.0524(17) 0.0488(17) -0.0025(14) -0.0088(12) -0.0163(13)
O2 0.055(2) 0.071(2) 0.0462(18) -0.0038(16) -0.0192(15) -0.0262(17)
O3 0.165(7) 0.217(8) 0.247(8) 0.027(7) -0.039(6) -0.033(6)
O4 0.196(6) 0.164(6) 0.121(5) 0.034(4) -0.022(5) -0.058(5)
O5 0.422(10) 0.117(5) 0.171(7) -0.027(5) -0.011(7) -0.095(6)
O6 0.292(8) 0.152(6) 0.234(7) 0.080(5) -0.164(7) -0.066(6)
O7 0.198(9) 0.226(10) 0.203(9) -0.093(8) 0.116(8) -0.074(8)
O8 0.177(6) 0.123(4) 0.085(4) 0.040(3) -0.030(4) -0.095(4)
O9 0.214(7) 0.119(5) 0.131(5) 0.021(4) -0.096(5) -0.108(5)
O10 0.262(9) 0.139(6) 0.201(8) 0.094(5) -0.178(8) -0.116(6)
O11 0.087(3) 0.077(3) 0.186(6) 0.036(4) -0.060(4) -0.044(3)

loop_
_atom_type_symbol
_atom_type_description
_atom_type_scat_dispersion_real
_atom_type_scat_dispersion_imag
_atom_type_scat_source
C C 0.0033 0.0016 'International Tables Vol C Tables 4.2.6.8 and 6.1.1.4'
H H 0.0000 0.0000 'International Tables Vol C Tables 4.2.6.8 and 6.1.1.4'
N N 0.0061 0.0033 'International Tables Vol C Tables 4.2.6.8 and 6.1.1.4'
O O 0.0106 0.0060 'International Tables Vol C Tables 4.2.6.8 and 6.1.1.4'
Cl Cl 0.1484 0.1585 'International Tables Vol C Tables 4.2.6.8 and 6.1.1.4'

loop_
_geom_angle_atom_site_label_1
_geom_angle_atom_site_label_2
_geom_angle_atom_site_label_3
_geom_angle
C2 C1 N1 119.4(4)
C2 C1 H1 120.3
N1 C1 H1 120.3
C1 C2 C3 119.8(5)
C1 C2 H2 120.1
C3 C2 H2 120.1
C4 C3 C2 121.1(4)
C4 C3 H3 119.4
C2 C3 H3 119.4
C3 C4 C5 117.9(4)
C3 C4 H4 121.1
C5 C4 H4 121.1
N2 C5 N1 107.7(3)
N2 C5 C4 131.5(4)
N1 C5 C4 120.9(4)
O1 C6 N2 124.1(3)
O1 C6 C7 129.7(4)
N2 C6 C7 106.1(3)
N1 C7 C8 125.4(3)
N1 C7 C6 106.1(3)
C8 C7 C6 126.6(4)
C9 C8 C7 123.8(3)
C9 C8 C16 116.9(3)
C7 C8 C16 118.9(3)
C8 C9 N3 127.5(3)
C8 C9 C15 127.2(4)
N3 C9 C15 105.2(3)
N3 C10 C11 118.7(4)
N3 C10 H10 120.7
C11 C10 H10 120.7
C10 C11 C12 120.7(5)
C10 C11 H11 119.7
C12 C11 H11 119.7
C13 C12 C11 120.8(5)
C13 C12 H12 119.6
C11 C12 H12 119.6
C12 C13 C14 117.6(5)
C12 C13 H13 121.2
C14 C13 H13 121.2
N4 C14 N3 108.6(4)
N4 C14 C13 130.5(4)
N3 C14 C13 120.9(4)
O2 C15 N4 125.2(4)
O2 C15 C9 130.0(4)
N4 C15 C9 104.6(3)
C17 C16 C20 119.1(4)
C17 C16 C8 121.1(4)
C20 C16 C8 119.8(3)
C16 C17 C18 118.5(5)
C16 C17 H17 120.7
C18 C17 H17 120.7
N5 C18 C17 120.5(4)
N5 C18 H18 119.7
C17 C18 H18 119.7
N5 C19 C20 119.7(5)
N5 C19 H19 120.1
C20 C19 H19 120.1
C19 C20 C16 119.4(4)
C19 C20 H20 120.3
C16 C20 H20 120.3
O5 Cl1 O6 123.9(7)
O5 Cl1 O3 116.6(8)
O6 Cl1 O3 99.4(7)
O5 Cl1 O4 109.4(6)
O6 Cl1 O4 113.1(7)
O3 Cl1 O4 88.7(6)
O10 Cl2 O9 114.5(4)
O10 Cl2 O7 100.7(7)
O9 Cl2 O7 104.8(6)
O10 Cl2 O8 115.8(4)
O9 Cl2 O8 115.5(4)
O7 Cl2 O8 102.7(6)
C5 N1 C1 120.8(3)
C5 N1 C7 109.0(3)
C1 N1 C7 130.0(3)
C5 N2 C6 111.1(3)
C5 N2 H2A 124.4
C6 N2 H2A 124.4
C10 N3 C14 121.2(4)
C10 N3 C9 129.5(3)
C14 N3 C9 109.0(3)
C14 N4 C15 112.5(4)
C14 N4 H4A 123.8
C15 N4 H4A 123.8
C18 N5 C19 122.8(4)
C18 N5 H5 118.6
C19 N5 H5 118.6
H11A O11 H11B 109.5

loop_
_geom_bond_atom_site_label_1
_geom_bond_atom_site_label_2
_geom_bond_distance
C1 C2 1.362(6)
C1 N1 1.373(5)
C1 H1 0.9300
C2 C3 1.405(7)
C2 H2 0.9300
C3 C4 1.366(7)
C3 H3 0.9300
C4 C5 1.392(6)
C4 H4 0.9300
C5 N2 1.354(6)
C5 N1 1.372(5)
C6 O1 1.247(5)
C6 N2 1.377(5)
C6 C7 1.427(5)
C7 N1 1.408(5)
C7 C8 1.423(5)
C8 C9 1.370(5)
C8 C16 1.496(5)
C9 N3 1.429(5)
C9 C15 1.480(5)
C10 N3 1.361(5)
C10 C11 1.366(6)
C10 H10 0.9300
C11 C12 1.386(8)
C11 H11 0.9300
C12 C13 1.372(8)
C12 H12 0.9300
C13 C14 1.388(6)
C13 H13 0.9300
C14 N4 1.350(6)
C14 N3 1.366(5)
C15 O2 1.206(5)
C15 N4 1.379(6)
C16 C17 1.376(5)
C16 C20 1.392(6)
C17 C18 1.384(6)
C17 H17 0.9300
C18 N5 1.308(7)
C18 H18 0.9300
C19 N5 1.329(7)
C19 C20 1.365(6)
C19 H19 0.9300
C20 H20 0.9300
Cl1 O5 1.260(8)
Cl1 O6 1.293(8)
Cl1 O3 1.420(11)
Cl1 O4 1.441(8)
Cl2 O10 1.349(6)
Cl2 O9 1.374(5)
Cl2 O7 1.378(8)
Cl2 O8 1.388(5)
N2 H2A 0.8600
N4 H4A 0.8600
N5 H5 0.8600
O11 H11A 0.8500
O11 H11B 0.8500

loop_
_geom_hbond_atom_site_label_D
_geom_hbond_atom_site_label_H
_geom_hbond_atom_site_label_A
_geom_hbond_distance_DH
_geom_hbond_distance_HA
_geom_hbond_distance_DA
_geom_hbond_angle_DHA
_geom_hbond_site_symmetry_A
N2 H2A O11 0.86 2.08 2.826(6) 145.0 .
N4 H4A O1 0.86 2.00 2.774(5) 148.7 2_677
N5 H5 O1 0.86 2.04 2.827(5) 151.1 1_655
O11 H11B O7 0.85 2.02 2.758(11) 145.4 1_545
